data_9005908
loop_
_publ_author_name
'Ottonello, G.'
'Princivalle, F.'
'Della Giusta, A.'

_publ_section_title
;
 Temperature, composition, and fO2 effects on intersite
 distribution of Mg and Fe2+ in olivines
 Sample: 3149*
;
_journal_name_full 'Physics and Chemistry of Minerals'
_journal_page_first 301
_journal_page_last 312
_journal_volume 17
_journal_year 1990
_chemical_formula_sum 'Ca0.006 Fe0.825 Mg1.139 Mn0.03 O4 Si'
_chemical_name_mineral Olivine
_space_group_IT_number 62
_symmetry_space_group_name_Hall '-P 2c 2ab'
_symmetry_space_group_name_H-M 'P b n m'
_cell_angle_alpha 90
_cell_angle_beta 90
_cell_angle_gamma 90
_cell_length_a 4.7871
_cell_length_b 10.3325
_cell_length_c 6.0347
_cell_formula_units_Z 4
_cell_volume 298.493
_database_code_amcsd 0007490
_exptl_crystal_density_diffrn 3.732
_cod_original_formula_sum 'Mg1.139 Fe.825 Mn.03 Ca.006 Si O4'
_cod_database_code 9005908

loop_
_space_group_symop_operation_xyz
x,y,z
x,y,1/2-z
-x,-y,1/2+z
1/2+x,1/2-y,1/2+z
1/2-x,1/2+y,1/2-z
1/2-x,1/2+y,z
1/2+x,1/2-y,-z
-x,-y,-z

loop_
_atom_site_label
_atom_site_fract_x
_atom_site_fract_y
_atom_site_fract_z
_atom_site_occupancy
_atom_site_U_iso_or_equiv
MgM1 0.00000 0.00000 0.00000 0.54700 0.00912
FeM1 0.00000 0.00000 0.00000 0.45300 0.00912
MgM2 0.98700 0.27870 0.25000 0.59200 0.00887
FeM2 0.98700 0.27870 0.25000 0.37200 0.00887
MnM2 0.98700 0.27870 0.25000 0.03000 0.00887
CaM2 0.98700 0.27870 0.25000 0.00600 0.00887
SiT 0.42800 0.09550 0.25000 1.00000 0.00836
O1 0.76630 0.09210 0.25000 1.00000 0.00950
O2 0.21560 0.44990 0.25000 1.00000 0.00988
O3 0.28230 0.16390 0.03490 1.00000 0.01039

loop_
_cod_related_entry_id
_cod_related_entry_database
_cod_related_entry_code
1 AMCSD 0007490
